data_1575350
loop_
_publ_author_name
'Chauhan, Rahul'
'Kukreti, Prashant'
'Sharma, Keshav'
'Singh, Ovender'
'Ghosh, Kaushik'

_publ_section_title
;
 Well-defined zinc(ii) catalysts for sustainable synthesis of
 bis(indolyl)methanes via the activation of aromatic and aliphatic
 alcohols
;
_journal_issue 22
_journal_name_full 'Catalysis Science &amp; Technology'
_journal_page_first 6693
_journal_page_last 6702
_journal_paper_doi 10.1039/D5CY00765H
_journal_volume 15
_journal_year 2025
_chemical_formula_moiety 'C27 H23 Br2 N7 Zn'
_chemical_formula_sum 'C27 H23 Br2 N7 Zn'
_chemical_formula_weight 670.71
_space_group_crystal_system monoclinic
_space_group_IT_number 14
_space_group_name_Hall '-P 2yn'
_space_group_name_H-M_alt 'P 1 21/n 1'
_atom_sites_solution_hydrogens mixed
_audit_creation_date 2025-07-16
_audit_creation_method
;
Olex2 1.5
(compiled 2025.04.05 svn.rf049d14d for OlexSys, GUI svn.r7224)
;
_audit_update_record
;
2025-07-29 deposited with the CCDC.	2025-08-04 downloaded from the CCDC.
;
_cell_angle_alpha 90
_cell_angle_beta 90.608(4)
_cell_angle_gamma 90
_cell_formula_units_Z 4
_cell_length_a 13.4176(14)
_cell_length_b 10.0308(10)
_cell_length_c 20.418(2)
_cell_measurement_reflns_used 9866
_cell_measurement_temperature 300(2)
_cell_measurement_theta_max 22.453
_cell_measurement_theta_min 2.535
_cell_volume 2747.9(5)
_computing_cell_refinement 'SAINT V8.40B (?, 2016)'
_computing_data_reduction 'SAINT V8.40B (?, 2016)'
_computing_molecular_graphics 'Olex2 1.5 (Dolomanov et al., 2009)'
_computing_publication_material 'Olex2 1.5 (Dolomanov et al., 2009)'
_computing_structure_refinement 'XL  (Sheldrick, 2008)'
_diffrn_ambient_temperature 300.00
_diffrn_measured_fraction_theta_full 0.999
_diffrn_measured_fraction_theta_max 0.997
_diffrn_measurement_device_type 'Bruker D8 Quest CMOS'
_diffrn_measurement_method '\f and \w scans'
_diffrn_radiation_type MoK\a
_diffrn_radiation_wavelength 0.71073
_diffrn_reflns_av_R_equivalents 0.0855
_diffrn_reflns_av_unetI/netI 0.0405
_diffrn_reflns_Laue_measured_fraction_full 0.999
_diffrn_reflns_Laue_measured_fraction_max 0.997
_diffrn_reflns_limit_h_max 17
_diffrn_reflns_limit_h_min -17
_diffrn_reflns_limit_k_max 13
_diffrn_reflns_limit_k_min -13
_diffrn_reflns_limit_l_max 27
_diffrn_reflns_limit_l_min -27
_diffrn_reflns_number 97682
_diffrn_reflns_point_group_measured_fraction_full 0.999
_diffrn_reflns_point_group_measured_fraction_max 0.997
_diffrn_reflns_theta_full 25.242
_diffrn_reflns_theta_max 28.338
_diffrn_reflns_theta_min 1.995
_diffrn_source_current 1.4
_diffrn_source_power 0.07
_diffrn_source_voltage 50.0
_exptl_absorpt_coefficient_mu 3.832
_exptl_absorpt_correction_T_max 0.7457
_exptl_absorpt_correction_T_min 0.5790
_exptl_absorpt_correction_type multi-scan
_exptl_absorpt_process_details
;
SADABS-2016/2 (Bruker,2016/2) was used for absorption correction.
wR2(int) was 0.0994 before and 0.0644 after correction.
The Ratio of minimum to maximum transmission is 0.7765.
The \l/2 correction factor is Not present.
;
_exptl_crystal_colour 'metallic dark green'
_exptl_crystal_colour_lustre metallic
_exptl_crystal_colour_modifier dark
_exptl_crystal_colour_primary green
_exptl_crystal_density_diffrn 1.621
_exptl_crystal_description block
_exptl_crystal_F_000 1336
_exptl_crystal_size_max 0.216
_exptl_crystal_size_mid 0.066
_exptl_crystal_size_min 0.031
_refine_diff_density_max 0.409
_refine_diff_density_min -0.335
_refine_diff_density_rms 0.062
_refine_ls_extinction_method none
_refine_ls_goodness_of_fit_ref 1.005
_refine_ls_hydrogen_treatment mixed
_refine_ls_matrix_type full
_refine_ls_number_parameters 340
_refine_ls_number_reflns 6842
_refine_ls_number_restraints 0
_refine_ls_restrained_S_all 1.005
_refine_ls_R_factor_all 0.0607
_refine_ls_R_factor_gt 0.0330
_refine_ls_shift/su_max 0.002
_refine_ls_shift/su_mean 0.000
_refine_ls_structure_factor_coef Fsqd
_refine_ls_weighting_details 'w=1/[\s^2^(Fo^2^)+(0.0313P)^2^+0.6791P] where P=(Fo^2^+2Fc^2^)/3'
_refine_ls_weighting_scheme calc
_refine_ls_wR_factor_gt 0.0663
_refine_ls_wR_factor_ref 0.0755
_reflns_Friedel_coverage 0.000
_reflns_number_gt 4810
_reflns_number_total 6842
_reflns_threshold_expression 'I > 2\s(I)'
_cod_data_source_file d5cy00765h2.cif
_cod_data_source_block kg_rc_97br_300k_1989_a
_cod_depositor_comments 'Adding full bibliography for 1575346--1575352.cif.'
_cod_database_code 1575350
_shelx_shelxl_version_number 2019/1
_shelx_space_group_comment
;
The symmetry employed for this shelxl refinement is uniquely defined
by the following loop, which should always be used as a source of
symmetry information in preference to the above space-group names.
They are only intended as comments.
;
_shelx_estimated_absorpt_t_max 0.890
_shelx_estimated_absorpt_t_min 0.492
_olex2_refinement_description
;
1.a Aromatic/amide H refined with riding coordinates:
 C2(H2), C3(H3), C4(H4A), C5(H5), C6(H6), C8(H8), C9(H9), C10(H10), C12(H12),
 C14(H14), C15(H15), C16(H16), C18(H18), C19(H19), C20(H20), C21(H21), C22(H22),
  C23(H23), C25(H25), C26(H26), C27(H27)
;
_olex2_submission_special_instructions 'No special instructions were received'

loop_
_space_group_symop_operation_xyz
'x, y, z'
'-x+1/2, y+1/2, -z+1/2'
'-x, -y, -z'
'x-1/2, -y-1/2, z-1/2'

loop_
_atom_site_label
_atom_site_type_symbol
_atom_site_fract_x
_atom_site_fract_y
_atom_site_fract_z
_atom_site_U_iso_or_equiv
_atom_site_adp_type
_atom_site_occupancy
_atom_site_site_symmetry_order
_atom_site_calc_flag
_atom_site_refinement_flags_posn
_atom_site_refinement_flags_adp
_atom_site_refinement_flags_occupancy
_atom_site_disorder_assembly
_atom_site_disorder_group
Br1 Br 0.52487(2) 0.54543(3) 0.75415(2) 0.05518(9) Uani 1 1 d . . . . .
Br2 Br 0.54773(2) 0.67562(3) 0.57018(2) 0.05795(9) Uani 1 1 d . . . . .
Zn1 Zn 0.51333(2) 0.49255(3) 0.64117(2) 0.04119(9) Uani 1 1 d . . . . .
N1 N 0.64651(14) 0.2529(2) 0.60934(10) 0.0451(5) Uani 1 1 d . . . . .
N2 N 0.47767(13) 0.30807(18) 0.61098(8) 0.0365(4) Uani 1 1 d . . . . .
N3 N 0.66620(14) 0.38148(19) 0.63239(9) 0.0404(4) Uani 1 1 d . . . . .
N4 N 0.75043(19) 0.6448(2) 0.67781(13) 0.0626(7) Uani 1 1 d . . . . .
H4 H 0.696(3) 0.657(4) 0.6603(17) 0.094 Uiso 1 1 d . U . . .
N5 N 0.31109(14) 0.3716(2) 0.60833(10) 0.0470(5) Uani 1 1 d . . . . .
N6 N 0.34156(14) 0.49680(19) 0.63126(9) 0.0415(5) Uani 1 1 d . . . . .
N7 N 0.36662(18) 0.7826(2) 0.67827(12) 0.0584(6) Uani 1 1 d . . . . .
H7 H 0.418(2) 0.758(4) 0.6680(16) 0.088 Uiso 1 1 d . U . . .
C1 C 0.72319(17) 0.1746(2) 0.57894(11) 0.0406(5) Uani 1 1 d . . . . .
C2 C 0.73928(19) 0.1911(3) 0.51295(12) 0.0485(6) Uani 1 1 d . . . . .
H2 H 0.704309 0.255408 0.489302 0.058 Uiso 1 1 calc R U . . .
C3 C 0.8082(2) 0.1105(3) 0.48241(14) 0.0590(7) Uani 1 1 d . . . . .
H3 H 0.819794 0.120438 0.437851 0.071 Uiso 1 1 calc R U . . .
C4 C 0.8594(2) 0.0162(3) 0.51762(16) 0.0625(8) Uani 1 1 d . . . . .
H4A H 0.904997 -0.038743 0.496730 0.075 Uiso 1 1 calc R U . . .
C5 C 0.8439(2) 0.0024(3) 0.58316(16) 0.0649(8) Uani 1 1 d . . . . .
H5 H 0.879870 -0.060944 0.606856 0.078 Uiso 1 1 calc R U . . .
C6 C 0.7753(2) 0.0816(3) 0.61461(13) 0.0547(7) Uani 1 1 d . . . . .
H6 H 0.764532 0.072041 0.659285 0.066 Uiso 1 1 calc R U . . .
C7 C 0.54839(17) 0.2156(2) 0.59987(10) 0.0382(5) Uani 1 1 d . . . . .
C8 C 0.52565(18) 0.0865(2) 0.58076(12) 0.0453(6) Uani 1 1 d . . . . .
H8 H 0.575346 0.022876 0.575639 0.054 Uiso 1 1 calc R U . . .
C9 C 0.42736(19) 0.0559(3) 0.56967(12) 0.0481(6) Uani 1 1 d . . . . .
H9 H 0.410105 -0.030028 0.556796 0.058 Uiso 1 1 calc R U . . .
C10 C 0.35440(19) 0.1492(2) 0.57717(12) 0.0473(6) Uani 1 1 d . . . . .
H10 H 0.288010 0.128707 0.568311 0.057 Uiso 1 1 calc R U . . .
C11 C 0.38197(17) 0.2753(2) 0.59835(11) 0.0399(5) Uani 1 1 d . . . . .
C12 C 0.75732(19) 0.4054(3) 0.64874(13) 0.0522(7) Uani 1 1 d . . . . .
H12 H 0.802111 0.335553 0.643503 0.063 Uiso 1 1 calc R U . . .
C13 C 0.7971(2) 0.5259(3) 0.67379(13) 0.0520(7) Uani 1 1 d . . . . .
C14 C 0.8903(2) 0.5437(3) 0.70111(17) 0.0770(10) Uani 1 1 d . . . . .
H14 H 0.939313 0.478540 0.705348 0.092 Uiso 1 1 calc R U . . .
C15 C 0.8987(3) 0.6745(4) 0.72115(16) 0.0785(10) Uani 1 1 d . . . . .
H15 H 0.954116 0.713214 0.741255 0.094 Uiso 1 1 calc R U . . .
C16 C 0.8124(3) 0.7358(3) 0.70635(15) 0.0719(9) Uani 1 1 d . . . . .
H16 H 0.797548 0.824912 0.714228 0.086 Uiso 1 1 calc R U . . .
C17 C 0.21135(17) 0.3513(2) 0.58398(12) 0.0452(6) Uani 1 1 d . . . . .
C18 C 0.1399(2) 0.2957(3) 0.62384(14) 0.0552(7) Uani 1 1 d . . . . .
H18 H 0.155609 0.271147 0.666636 0.066 Uiso 1 1 calc R U . . .
C19 C 0.0452(2) 0.2772(3) 0.59923(18) 0.0698(8) Uani 1 1 d . . . . .
H19 H -0.003589 0.239300 0.625391 0.084 Uiso 1 1 calc R U . . .
C20 C 0.0225(2) 0.3141(3) 0.5366(2) 0.0767(10) Uani 1 1 d . . . . .
H20 H -0.042167 0.302689 0.520642 0.092 Uiso 1 1 calc R U . . .
C21 C 0.0936(2) 0.3680(3) 0.49662(17) 0.0735(9) Uani 1 1 d . . . . .
H21 H 0.077538 0.391705 0.453755 0.088 Uiso 1 1 calc R U . . .
C22 C 0.1894(2) 0.3869(3) 0.52054(14) 0.0575(7) Uani 1 1 d . . . . .
H22 H 0.238296 0.423294 0.494000 0.069 Uiso 1 1 calc R U . . .
C23 C 0.27134(19) 0.5793(3) 0.64563(12) 0.0485(6) Uani 1 1 d . . . . .
H23 H 0.206496 0.548830 0.639198 0.058 Uiso 1 1 calc R U . . .
C24 C 0.2815(2) 0.7112(3) 0.67014(12) 0.0482(6) Uani 1 1 d . . . . .
C25 C 0.3450(3) 0.9049(3) 0.70203(14) 0.0669(8) Uani 1 1 d . . . . .
H25 H 0.390984 0.971629 0.711583 0.080 Uiso 1 1 calc R U . . .
C26 C 0.2453(3) 0.9138(3) 0.70957(13) 0.0665(8) Uani 1 1 d . . . . .
H26 H 0.210277 0.987241 0.725005 0.080 Uiso 1 1 calc R U . . .
C27 C 0.2051(2) 0.7930(3) 0.68997(14) 0.0636(8) Uani 1 1 d . . . . .
H27 H 0.137840 0.770763 0.690154 0.076 Uiso 1 1 calc R U . . .

loop_
_atom_site_aniso_label
_atom_site_aniso_U_11
_atom_site_aniso_U_22
_atom_site_aniso_U_33
_atom_site_aniso_U_23
_atom_site_aniso_U_13
_atom_site_aniso_U_12
Br1 0.06216(18) 0.06369(19) 0.03958(14) -0.00699(12) -0.00414(12) 0.00776(14)
Br2 0.06575(19) 0.05307(17) 0.05528(16) 0.01503(13) 0.01226(13) 0.00313(13)
Zn1 0.04761(17) 0.03551(16) 0.04045(15) -0.00304(12) 0.00016(12) -0.00174(12)
N1 0.0357(11) 0.0395(12) 0.0599(12) -0.0151(10) -0.0045(9) 0.0026(9)
N2 0.0354(11) 0.0352(11) 0.0387(10) -0.0025(8) -0.0015(8) 0.0013(8)
N3 0.0402(12) 0.0347(11) 0.0463(11) -0.0085(9) -0.0027(9) -0.0007(9)
N4 0.0570(15) 0.0494(15) 0.0815(17) -0.0104(13) -0.0014(13) -0.0083(13)
N5 0.0349(11) 0.0431(12) 0.0630(13) -0.0078(10) -0.0041(9) -0.0008(9)
N6 0.0402(11) 0.0388(11) 0.0455(11) -0.0013(9) 0.0012(9) 0.0007(9)
N7 0.0606(16) 0.0442(14) 0.0707(15) -0.0062(12) 0.0089(13) 0.0085(12)
C1 0.0343(13) 0.0383(13) 0.0492(13) -0.0123(11) -0.0059(10) 0.0033(10)
C2 0.0478(15) 0.0466(15) 0.0510(14) -0.0016(12) -0.0063(12) -0.0037(12)
C3 0.0547(17) 0.069(2) 0.0537(15) -0.0154(15) 0.0088(13) -0.0105(16)
C4 0.0429(16) 0.064(2) 0.081(2) -0.0292(17) 0.0056(15) 0.0017(14)
C5 0.0549(18) 0.0574(18) 0.082(2) -0.0086(16) -0.0130(16) 0.0184(15)
C6 0.0557(17) 0.0564(17) 0.0519(15) -0.0059(13) -0.0076(13) 0.0160(14)
C7 0.0385(13) 0.0375(13) 0.0387(12) -0.0036(10) -0.0012(10) 0.0020(11)
C8 0.0421(14) 0.0382(14) 0.0554(14) -0.0053(11) -0.0001(11) 0.0004(11)
C9 0.0529(16) 0.0380(14) 0.0535(15) -0.0091(12) 0.0019(12) -0.0081(12)
C10 0.0393(14) 0.0456(15) 0.0567(15) -0.0040(12) -0.0036(11) -0.0075(12)
C11 0.0379(13) 0.0408(13) 0.0410(12) -0.0004(11) 0.0005(10) 0.0003(11)
C12 0.0443(16) 0.0455(15) 0.0667(17) -0.0165(13) -0.0061(13) 0.0018(12)
C13 0.0453(15) 0.0498(17) 0.0608(16) -0.0134(13) 0.0015(12) -0.0047(13)
C14 0.0565(19) 0.071(2) 0.103(2) -0.0289(19) -0.0184(17) -0.0052(16)
C15 0.069(2) 0.080(2) 0.086(2) -0.0275(19) -0.0042(18) -0.0283(19)
C16 0.081(2) 0.0519(18) 0.083(2) -0.0189(16) 0.0109(18) -0.0205(18)
C17 0.0345(13) 0.0442(14) 0.0569(15) -0.0058(12) -0.0017(11) 0.0012(11)
C18 0.0486(16) 0.0549(17) 0.0622(16) -0.0042(13) 0.0111(13) -0.0020(13)
C19 0.0394(17) 0.063(2) 0.108(3) -0.0064(19) 0.0141(17) -0.0058(14)
C20 0.0372(17) 0.060(2) 0.133(3) -0.013(2) -0.0159(19) 0.0012(14)
C21 0.067(2) 0.069(2) 0.085(2) 0.0048(17) -0.0262(18) 0.0091(17)
C22 0.0475(16) 0.0607(18) 0.0642(17) 0.0039(14) -0.0003(13) 0.0008(14)
C23 0.0421(15) 0.0502(16) 0.0532(15) 0.0008(12) 0.0028(12) 0.0023(12)
C24 0.0511(16) 0.0459(15) 0.0476(14) 0.0025(12) 0.0052(12) 0.0080(13)
C25 0.091(2) 0.0452(17) 0.0648(18) -0.0071(14) 0.0014(17) 0.0056(16)
C26 0.089(2) 0.0542(19) 0.0562(17) -0.0048(14) 0.0110(16) 0.0234(17)
C27 0.0593(18) 0.065(2) 0.0671(18) -0.0021(15) 0.0144(14) 0.0172(15)

loop_
_atom_type_symbol
_atom_type_description
_atom_type_scat_dispersion_real
_atom_type_scat_dispersion_imag
_atom_type_scat_source
C C 0.0033 0.0016 'International Tables Vol C Tables 4.2.6.8 and 6.1.1.4'
Br Br -0.2901 2.4595 'International Tables Vol C Tables 4.2.6.8 and 6.1.1.4'
N N 0.0061 0.0033 'International Tables Vol C Tables 4.2.6.8 and 6.1.1.4'
Zn Zn 0.2839 1.4301 'International Tables Vol C Tables 4.2.6.8 and 6.1.1.4'
H H 0.0000 0.0000 'International Tables Vol C Tables 4.2.6.8 and 6.1.1.4'

loop_
_geom_angle_atom_site_label_1
_geom_angle_atom_site_label_2
_geom_angle_atom_site_label_3
_geom_angle
_geom_angle_site_symmetry_1
_geom_angle_site_symmetry_3
_geom_angle_publ_flag
Br1 Zn1 Br2 114.056(16) . . ?
N2 Zn1 Br1 121.21(5) . . ?
N2 Zn1 Br2 124.73(5) . . ?
N2 Zn1 N3 75.17(7) . . ?
N2 Zn1 N6 75.87(7) . . ?
N3 Zn1 Br1 97.63(5) . . ?
N3 Zn1 Br2 98.29(5) . . ?
N6 Zn1 Br1 97.80(5) . . ?
N6 Zn1 Br2 97.56(5) . . ?
N6 Zn1 N3 151.04(7) . . ?
N3 N1 C1 121.00(18) . . ?
C7 N1 N3 118.28(18) . . ?
C7 N1 C1 118.48(18) . . ?
C7 N2 Zn1 121.34(15) . . ?
C7 N2 C11 118.11(19) . . ?
C11 N2 Zn1 120.48(15) . . ?
N1 N3 Zn1 107.59(12) . . ?
C12 N3 Zn1 136.21(17) . . ?
C12 N3 N1 115.8(2) . . ?
C13 N4 H4 122(3) . . ?
C13 N4 C16 109.7(3) . . ?
C16 N4 H4 128(3) . . ?
N6 N5 C17 120.69(19) . . ?
C11 N5 N6 118.74(18) . . ?
C11 N5 C17 119.5(2) . . ?
N5 N6 Zn1 107.46(13) . . ?
C23 N6 Zn1 136.21(17) . . ?
C23 N6 N5 116.1(2) . . ?
C24 N7 H7 124(3) . . ?
C25 N7 H7 126(3) . . ?
C25 N7 C24 109.8(2) . . ?
C2 C1 N1 118.5(2) . . ?
C6 C1 N1 120.3(2) . . ?
C6 C1 C2 121.2(2) . . ?
C1 C2 H2 120.5 . . ?
C1 C2 C3 119.0(2) . . ?
C3 C2 H2 120.5 . . ?
C2 C3 H3 119.9 . . ?
C4 C3 C2 120.1(3) . . ?
C4 C3 H3 119.9 . . ?
C3 C4 H4A 119.8 . . ?
C5 C4 C3 120.3(3) . . ?
C5 C4 H4A 119.8 . . ?
C4 C5 H5 119.8 . . ?
C4 C5 C6 120.5(3) . . ?
C6 C5 H5 119.8 . . ?
C1 C6 C5 118.9(3) . . ?
C1 C6 H6 120.5 . . ?
C5 C6 H6 120.5 . . ?
N1 C7 C8 120.0(2) . . ?
N2 C7 N1 117.5(2) . . ?
N2 C7 C8 122.5(2) . . ?
C7 C8 H8 121.2 . . ?
C9 C8 C7 117.7(2) . . ?
C9 C8 H8 121.2 . . ?
C8 C9 H9 119.4 . . ?
C10 C9 C8 121.2(2) . . ?
C10 C9 H9 119.4 . . ?
C9 C10 H10 120.9 . . ?
C9 C10 C11 118.1(2) . . ?
C11 C10 H10 120.9 . . ?
N2 C11 N5 117.4(2) . . ?
N2 C11 C10 122.2(2) . . ?
N5 C11 C10 120.4(2) . . ?
N3 C12 H12 116.3 . . ?
N3 C12 C13 127.4(2) . . ?
C13 C12 H12 116.3 . . ?
N4 C13 C12 127.1(2) . . ?
N4 C13 C14 106.4(2) . . ?
C14 C13 C12 126.5(3) . . ?
C13 C14 H14 125.8 . . ?
C13 C14 C15 108.3(3) . . ?
C15 C14 H14 125.8 . . ?
C14 C15 H15 126.2 . . ?
C16 C15 C14 107.5(3) . . ?
C16 C15 H15 126.2 . . ?
N4 C16 H16 126.0 . . ?
C15 C16 N4 108.1(3) . . ?
C15 C16 H16 126.0 . . ?
C18 C17 N5 120.2(2) . . ?
C22 C17 N5 118.6(2) . . ?
C22 C17 C18 121.2(2) . . ?
C17 C18 H18 120.5 . . ?
C19 C18 C17 119.0(3) . . ?
C19 C18 H18 120.5 . . ?
C18 C19 H19 119.9 . . ?
C20 C19 C18 120.2(3) . . ?
C20 C19 H19 119.9 . . ?
C19 C20 H20 119.5 . . ?
C19 C20 C21 121.0(3) . . ?
C21 C20 H20 119.5 . . ?
C20 C21 H21 120.2 . . ?
C20 C21 C22 119.6(3) . . ?
C22 C21 H21 120.2 . . ?
C17 C22 C21 119.1(3) . . ?
C17 C22 H22 120.4 . . ?
C21 C22 H22 120.4 . . ?
N6 C23 H23 116.2 . . ?
N6 C23 C24 127.5(2) . . ?
C24 C23 H23 116.2 . . ?
N7 C24 C23 127.8(2) . . ?
N7 C24 C27 106.1(2) . . ?
C27 C24 C23 126.1(3) . . ?
N7 C25 H25 125.7 . . ?
C26 C25 N7 108.5(3) . . ?
C26 C25 H25 125.7 . . ?
C25 C26 H26 126.5 . . ?
C25 C26 C27 107.0(3) . . ?
C27 C26 H26 126.5 . . ?
C24 C27 C26 108.5(3) . . ?
C24 C27 H27 125.7 . . ?
C26 C27 H27 125.7 . . ?

loop_
_geom_bond_atom_site_label_1
_geom_bond_atom_site_label_2
_geom_bond_distance
_geom_bond_site_symmetry_2
_geom_bond_publ_flag
Br1 Zn1 2.3704(4) . ?
Br2 Zn1 2.3876(4) . ?
Zn1 N2 2.0067(18) . ?
Zn1 N3 2.3427(19) . ?
Zn1 N6 2.312(2) . ?
N1 N3 1.397(3) . ?
N1 C1 1.440(3) . ?
N1 C7 1.380(3) . ?
N2 C7 1.348(3) . ?
N2 C11 1.348(3) . ?
N3 C12 1.287(3) . ?
N4 H4 0.82(3) . ?
N4 C13 1.350(4) . ?
N4 C16 1.362(4) . ?
N5 N6 1.400(3) . ?
N5 C11 1.372(3) . ?
N5 C17 1.437(3) . ?
N6 C23 1.290(3) . ?
N7 H7 0.76(3) . ?
N7 C24 1.356(4) . ?
N7 C25 1.352(4) . ?
C1 C2 1.377(3) . ?
C1 C6 1.371(3) . ?
C2 H2 0.9300 . ?
C2 C3 1.381(4) . ?
C3 H3 0.9300 . ?
C3 C4 1.369(4) . ?
C4 H4A 0.9300 . ?
C4 C5 1.364(4) . ?
C5 H5 0.9300 . ?
C5 C6 1.380(4) . ?
C6 H6 0.9300 . ?
C7 C8 1.386(3) . ?
C8 H8 0.9300 . ?
C8 C9 1.371(3) . ?
C9 H9 0.9300 . ?
C9 C10 1.364(3) . ?
C10 H10 0.9300 . ?
C10 C11 1.386(3) . ?
C12 H12 0.9300 . ?
C12 C13 1.415(3) . ?
C13 C14 1.375(4) . ?
C14 H14 0.9300 . ?
C14 C15 1.379(4) . ?
C15 H15 0.9300 . ?
C15 C16 1.343(5) . ?
C16 H16 0.9300 . ?
C17 C18 1.382(3) . ?
C17 C22 1.373(4) . ?
C18 H18 0.9300 . ?
C18 C19 1.374(4) . ?
C19 H19 0.9300 . ?
C19 C20 1.364(5) . ?
C20 H20 0.9300 . ?
C20 C21 1.373(5) . ?
C21 H21 0.9300 . ?
C21 C22 1.383(4) . ?
C22 H22 0.9300 . ?
C23 H23 0.9300 . ?
C23 C24 1.421(4) . ?
C24 C27 1.377(4) . ?
C25 H25 0.9300 . ?
C25 C26 1.351(4) . ?
C26 H26 0.9300 . ?
C26 C27 1.384(4) . ?
C27 H27 0.9300 . ?

loop_
_geom_torsion_atom_site_label_1
_geom_torsion_atom_site_label_2
_geom_torsion_atom_site_label_3
_geom_torsion_atom_site_label_4
_geom_torsion
_geom_torsion_site_symmetry_1
_geom_torsion_site_symmetry_2
_geom_torsion_site_symmetry_3
_geom_torsion_site_symmetry_4
_geom_torsion_publ_flag
Zn1 N2 C7 N1 -0.7(3) . . . . ?
Zn1 N2 C7 C8 178.17(17) . . . . ?
Zn1 N2 C11 N5 -1.4(3) . . . . ?
Zn1 N2 C11 C10 179.73(17) . . . . ?
Zn1 N3 C12 C13 -7.8(4) . . . . ?
Zn1 N6 C23 C24 5.9(4) . . . . ?
N1 N3 C12 C13 -179.5(2) . . . . ?
N1 C1 C2 C3 -175.9(2) . . . . ?
N1 C1 C6 C5 176.0(2) . . . . ?
N1 C7 C8 C9 -177.7(2) . . . . ?
N2 C7 C8 C9 3.5(3) . . . . ?
N3 N1 C1 C2 -85.6(3) . . . . ?
N3 N1 C1 C6 97.5(3) . . . . ?
N3 N1 C7 N2 2.7(3) . . . . ?
N3 N1 C7 C8 -176.2(2) . . . . ?
N3 C12 C13 N4 -9.1(5) . . . . ?
N3 C12 C13 C14 168.4(3) . . . . ?
N4 C13 C14 C15 -0.3(4) . . . . ?
N5 N6 C23 C24 179.5(2) . . . . ?
N5 C17 C18 C19 -179.9(2) . . . . ?
N5 C17 C22 C21 -179.9(3) . . . . ?
N6 N5 C11 N2 -0.4(3) . . . . ?
N6 N5 C11 C10 178.5(2) . . . . ?
N6 N5 C17 C18 -98.5(3) . . . . ?
N6 N5 C17 C22 82.1(3) . . . . ?
N6 C23 C24 N7 6.3(4) . . . . ?
N6 C23 C24 C27 -174.4(3) . . . . ?
N7 C24 C27 C26 0.4(3) . . . . ?
N7 C25 C26 C27 0.2(3) . . . . ?
C1 N1 N3 Zn1 159.78(17) . . . . ?
C1 N1 N3 C12 -26.3(3) . . . . ?
C1 N1 C7 N2 -160.5(2) . . . . ?
C1 N1 C7 C8 20.6(3) . . . . ?
C1 C2 C3 C4 -0.1(4) . . . . ?
C2 C1 C6 C5 -0.9(4) . . . . ?
C2 C3 C4 C5 -1.0(4) . . . . ?
C3 C4 C5 C6 1.1(5) . . . . ?
C4 C5 C6 C1 -0.2(4) . . . . ?
C6 C1 C2 C3 1.0(4) . . . . ?
C7 N1 N3 Zn1 -2.9(2) . . . . ?
C7 N1 N3 C12 171.0(2) . . . . ?
C7 N1 C1 C2 77.1(3) . . . . ?
C7 N1 C1 C6 -99.9(3) . . . . ?
C7 N2 C11 N5 -178.39(19) . . . . ?
C7 N2 C11 C10 2.7(3) . . . . ?
C7 C8 C9 C10 0.0(4) . . . . ?
C8 C9 C10 C11 -2.0(4) . . . . ?
C9 C10 C11 N2 0.6(4) . . . . ?
C9 C10 C11 N5 -178.3(2) . . . . ?
C11 N2 C7 N1 176.31(19) . . . . ?
C11 N2 C7 C8 -4.8(3) . . . . ?
C11 N5 N6 Zn1 1.7(2) . . . . ?
C11 N5 N6 C23 -173.7(2) . . . . ?
C11 N5 C17 C18 93.2(3) . . . . ?
C11 N5 C17 C22 -86.2(3) . . . . ?
C12 C13 C14 C15 -178.2(3) . . . . ?
C13 N4 C16 C15 -0.5(4) . . . . ?
C13 C14 C15 C16 0.0(4) . . . . ?
C14 C15 C16 N4 0.4(4) . . . . ?
C16 N4 C13 C12 178.4(3) . . . . ?
C16 N4 C13 C14 0.5(3) . . . . ?
C17 N5 N6 Zn1 -166.70(17) . . . . ?
C17 N5 N6 C23 17.9(3) . . . . ?
C17 N5 C11 N2 168.0(2) . . . . ?
C17 N5 C11 C10 -13.0(3) . . . . ?
C17 C18 C19 C20 -0.4(4) . . . . ?
C18 C17 C22 C21 0.8(4) . . . . ?
C18 C19 C20 C21 1.2(5) . . . . ?
C19 C20 C21 C22 -0.9(5) . . . . ?
C20 C21 C22 C17 0.0(5) . . . . ?
C22 C17 C18 C19 -0.5(4) . . . . ?
C23 C24 C27 C26 -179.1(3) . . . . ?
C24 N7 C25 C26 0.0(3) . . . . ?
C25 N7 C24 C23 179.2(3) . . . . ?
C25 N7 C24 C27 -0.2(3) . . . . ?
C25 C26 C27 C24 -0.4(3) . . . . ?
